data_1572435
loop_
_publ_author_name
'Miller, Justin D.'
'Walsh, Mitchell M.'
'Lee, Kyounghoon'
'Moore, Curtis E.'
'Thomas, Christine M.'

_publ_section_title
;
 Hydrogen atom abstraction as a synthetic route to a square planar
 Co<sup>II</sup> complex with a redox-active tetradentate PNNP ligand.
;
_journal_issue 37
_journal_name_full 'Chemical science'
_journal_page_first 15311
_journal_page_last 15320
_journal_paper_doi 10.1039/d4sc03364g
_journal_volume 15
_journal_year 2024
_chemical_formula_moiety 'C38 H32 Co N2 P2, C6 H6'
_chemical_formula_sum 'C44 H38 Co N2 P2'
_chemical_formula_weight 715.63
_chemical_properties_physical Air-sensitive,Moisture-sensitive,Oxygen-sensitive
_space_group_crystal_system monoclinic
_space_group_IT_number 15
_space_group_name_Hall '-C 2yc'
_space_group_name_H-M_alt 'C 1 2/c 1'
_atom_sites_solution_hydrogens geom
_atom_sites_solution_primary dual
_atom_sites_solution_secondary difmap
_audit_creation_date 2024-02-19
_audit_creation_method
;
Olex2 1.5-alpha
(compiled 2024.02.16 svn.r378c4104 for OlexSys, GUI svn.r6928)
;
_audit_update_record
;
2024-05-09 deposited with the CCDC.	2024-08-19 downloaded from the CCDC.
;
_cell_angle_alpha 90
_cell_angle_beta 123.2110(10)
_cell_angle_gamma 90
_cell_formula_units_Z 8
_cell_length_a 37.0504(12)
_cell_length_b 9.6501(4)
_cell_length_c 23.1185(8)
_cell_measurement_reflns_used 9886
_cell_measurement_temperature 100.0
_cell_measurement_theta_max 26.349
_cell_measurement_theta_min 2.599
_cell_volume 6915.6(4)
_computing_cell_refinement 'SAINT v8.40B (Bruker, 2021)'
_computing_data_collection 'APEX3 v2022.10-0 (Bruker, 2022)'
_computing_data_reduction 'SAINT v8.40B (Bruker, 2021)'
_computing_molecular_graphics 'Olex2 1.5-alpha (Dolomanov et al., 2009)'
_computing_publication_material 'Olex2 1.5-alpha (Dolomanov et al., 2009)'
_computing_structure_refinement 'XL  (Sheldrick, 2008)'
_computing_structure_solution 'ShelXT (Sheldrick, 2015)'
_diffrn_ambient_temperature 100.0
_diffrn_detector 'Bruker Photon III area detector'
_diffrn_detector_area_resol_mean 10.5
_diffrn_detector_type 'CMOS area detector'
_diffrn_measured_fraction_theta_full 0.999
_diffrn_measured_fraction_theta_max 0.998
_diffrn_measurement_device 'Kappa Four-Circle Diffractometer'
_diffrn_measurement_device_type 'Bruker D8 Venture'
_diffrn_measurement_method '\w and \f scans'
_diffrn_radiation_monochromator 'Double Bounce Multilayer Mirrors'
_diffrn_radiation_probe x-ray
_diffrn_radiation_type MoK\a
_diffrn_radiation_wavelength 0.71073
_diffrn_radiation_xray_symbol K-L~3~
_diffrn_reflns_av_R_equivalents 0.0521
_diffrn_reflns_av_unetI/netI 0.0231
_diffrn_reflns_Laue_measured_fraction_full 0.999
_diffrn_reflns_Laue_measured_fraction_max 0.998
_diffrn_reflns_limit_h_max 44
_diffrn_reflns_limit_h_min -46
_diffrn_reflns_limit_k_max 12
_diffrn_reflns_limit_k_min -12
_diffrn_reflns_limit_l_max 28
_diffrn_reflns_limit_l_min -28
_diffrn_reflns_number 80489
_diffrn_reflns_point_group_measured_fraction_full 0.999
_diffrn_reflns_point_group_measured_fraction_max 0.998
_diffrn_reflns_theta_full 25.000
_diffrn_reflns_theta_max 26.382
_diffrn_reflns_theta_min 2.106
_diffrn_source 'Micro Focus Rotating Anode'
_diffrn_source_current 50.0
_diffrn_source_power 2.5
_diffrn_source_type 'Bruker TXS'
_diffrn_source_voltage 50.0
_diffrn_standards_number 0
_exptl_absorpt_coefficient_mu 0.625
_exptl_absorpt_correction_T_max 0.0932
_exptl_absorpt_correction_T_min 0.0691
_exptl_absorpt_correction_type multi-scan
_exptl_absorpt_process_details
;
SADABS-2016/2 (Bruker,2016/2) was used for absorption correction.
wR2(int) was 0.0747 before and 0.0534 after correction.
The Ratio of minimum to maximum transmission is 0.7414.
The \l/2 correction factor is Not present.
;
_exptl_crystal_colour brown
_exptl_crystal_colour_primary brown
_exptl_crystal_density_diffrn 1.375
_exptl_crystal_description block
_exptl_crystal_F_000 2984
_exptl_crystal_recrystallization_method 'Re-crystallisation from solvent: benzene, pentane'
_exptl_crystal_size_max 0.103
_exptl_crystal_size_mid 0.054
_exptl_crystal_size_min 0.047
_refine_diff_density_max 0.359
_refine_diff_density_min -0.241
_refine_diff_density_rms 0.050
_refine_ls_extinction_method none
_refine_ls_goodness_of_fit_ref 1.034
_refine_ls_hydrogen_treatment constr
_refine_ls_matrix_type full
_refine_ls_number_parameters 443
_refine_ls_number_reflns 7051
_refine_ls_number_restraints 0
_refine_ls_restrained_S_all 1.034
_refine_ls_R_factor_all 0.0371
_refine_ls_R_factor_gt 0.0289
_refine_ls_shift/su_max 0.001
_refine_ls_shift/su_mean 0.000
_refine_ls_structure_factor_coef Fsqd
_refine_ls_weighting_details 'w=1/[\s^2^(Fo^2^)+(0.0341P)^2^+8.3608P] where P=(Fo^2^+2Fc^2^)/3'
_refine_ls_weighting_scheme calc
_refine_ls_wR_factor_gt 0.0709
_refine_ls_wR_factor_ref 0.0760
_reflns_Friedel_coverage 0.000
_reflns_number_gt 6100
_reflns_number_total 7051
_reflns_threshold_expression 'I > 2\s(I)'
_cod_data_source_file d4sc03364g2.cif
_cod_data_source_block Thomas_JM-016
_cod_depositor_comments
;
The following automatic conversions were performed:

data item '_diffrn_radiation_probe' value 'X-ray' was changed to
'x-ray' in accordance with the
/home/data/users/saulius/crontab/automatic-downloads/rss-feeds/RSC/lib/dictionaries/cif_core.dic
dictionary named 'cif_core.dic' version 2.4.2 last updated on
2011-04-26.

Automatic conversion script
Id: cif_fix_values 8170 2020-07-09 18:12:32Z antanas 

 Adding full bibliography for 1572433--1572439.cif.
;
_cod_database_code 1572435
_shelx_shelxl_version_number 2019/1
_shelx_space_group_comment
;
The symmetry employed for this shelxl refinement is uniquely defined
by the following loop, which should always be used as a source of
symmetry information in preference to the above space-group names.
They are only intended as comments.
;
_shelx_estimated_absorpt_t_max 0.971
_shelx_estimated_absorpt_t_min 0.938
_olex2_refinement_description
;
1. Fixed Uiso
 At 1.2 times of:
  All C(H) groups, All C(H,H) groups
2.a Secondary CH2 refined with riding coordinates:
 C7(H7A,H7B), C8(H8A,H8B)
2.b Aromatic/amide H refined with riding coordinates:
 C3(H3), C4(H4), C5(H5), C6(H6), C11(H11), C12(H12), C13(H13), C14(H14),
 C16(H16), C17(H17), C18(H18), C19(H19), C20(H20), C22(H22), C23(H23), C24(H24),
  C25(H25), C26(H26), C28(H28), C29(H29), C30(H30), C31(H31), C32(H32),
 C34(H34), C35(H35), C36(H36), C37(H37), C38(H38), C1S(H1S), C2S(H2S), C3S(H3S),
  C4S(H4S), C5S(H5S), C6S(H6S), C7S(H7S)
;
_olex2_submission_special_instructions 'No special instructions were received'

loop_
_space_group_symop_operation_xyz
'x, y, z'
'-x, y, -z+1/2'
'x+1/2, y+1/2, z'
'-x+1/2, y+1/2, -z+1/2'
'-x, -y, -z'
'x, -y, z-1/2'
'-x+1/2, -y+1/2, -z'
'x+1/2, -y+1/2, z-1/2'

loop_
_atom_site_label
_atom_site_type_symbol
_atom_site_fract_x
_atom_site_fract_y
_atom_site_fract_z
_atom_site_U_iso_or_equiv
_atom_site_adp_type
_atom_site_occupancy
_atom_site_site_symmetry_order
_atom_site_calc_flag
_atom_site_refinement_flags_posn
_atom_site_refinement_flags_adp
_atom_site_refinement_flags_occupancy
_atom_site_disorder_assembly
_atom_site_disorder_group
Co1 Co 0.37832(2) 0.37385(2) 0.39218(2) 0.01622(7) Uani 1 1 d . . . . .
P1 P 0.38669(2) 0.53340(4) 0.46613(2) 0.01611(9) Uani 1 1 d . . . . .
P2 P 0.36403(2) 0.49219(4) 0.30093(2) 0.01648(9) Uani 1 1 d . . . . .
N1 N 0.38481(4) 0.24665(14) 0.45809(7) 0.0199(3) Uani 1 1 d . . . . .
N2 N 0.37687(5) 0.21800(14) 0.34248(7) 0.0223(3) Uani 1 1 d . . . . .
C1 C 0.39432(5) 0.42594(17) 0.53642(8) 0.0177(3) Uani 1 1 d . . . . .
C2 C 0.39357(5) 0.28288(17) 0.52208(8) 0.0187(3) Uani 1 1 d . . . . .
C3 C 0.40168(5) 0.18854(18) 0.57475(9) 0.0228(4) Uani 1 1 d . . . . .
H3 H 0.401664 0.091728 0.567285 0.027 Uiso 1 1 calc R U . . .
C4 C 0.40964(5) 0.23670(19) 0.63709(9) 0.0238(4) Uani 1 1 d . . . . .
H4 H 0.415006 0.171787 0.671847 0.029 Uiso 1 1 calc R U . . .
C5 C 0.41001(5) 0.37781(19) 0.65033(9) 0.0235(4) Uani 1 1 d . . . . .
H5 H 0.415506 0.408953 0.693428 0.028 Uiso 1 1 calc R U . . .
C6 C 0.40220(5) 0.47179(18) 0.59934(8) 0.0210(3) Uani 1 1 d . . . . .
H6 H 0.402247 0.568304 0.607476 0.025 Uiso 1 1 calc R U . . .
C7 C 0.39298(6) 0.10468(18) 0.44756(9) 0.0258(4) Uani 1 1 d . . . . .
H7A H 0.378029 0.039780 0.460860 0.031 Uiso 1 1 calc R U . . .
H7B H 0.424301 0.085013 0.476659 0.031 Uiso 1 1 calc R U . . .
C8 C 0.37646(5) 0.08542(17) 0.37158(9) 0.0207(3) Uani 1 1 d . . . . .
H8A H 0.395044 0.018693 0.366987 0.025 Uiso 1 1 calc R U . . .
H8B H 0.346734 0.047972 0.346318 0.025 Uiso 1 1 calc R U . . .
C9 C 0.36440(5) 0.22151(17) 0.27457(9) 0.0200(3) Uani 1 1 d . . . . .
C10 C 0.35811(5) 0.35351(17) 0.24336(8) 0.0186(3) Uani 1 1 d . . . . .
C11 C 0.34773(5) 0.36715(18) 0.17610(9) 0.0211(3) Uani 1 1 d . . . . .
H11 H 0.344339 0.456867 0.156831 0.025 Uiso 1 1 calc R U . . .
C12 C 0.34225(5) 0.25034(19) 0.13666(9) 0.0237(4) Uani 1 1 d . . . . .
H12 H 0.335581 0.259460 0.090881 0.028 Uiso 1 1 calc R U . . .
C13 C 0.34675(5) 0.12021(18) 0.16563(9) 0.0237(4) Uani 1 1 d . . . . .
H13 H 0.342437 0.040076 0.138685 0.028 Uiso 1 1 calc R U . . .
C14 C 0.35740(6) 0.10418(18) 0.23305(9) 0.0233(4) Uani 1 1 d . . . . .
H14 H 0.359972 0.013862 0.251285 0.028 Uiso 1 1 calc R U . . .
C15 C 0.34062(5) 0.64389(17) 0.44209(8) 0.0182(3) Uani 1 1 d . . . . .
C16 C 0.33684(5) 0.77508(18) 0.41412(9) 0.0226(4) Uani 1 1 d . . . . .
H16 H 0.359598 0.810768 0.410967 0.027 Uiso 1 1 calc R U . . .
C17 C 0.29998(6) 0.85400(19) 0.39083(10) 0.0288(4) Uani 1 1 d . . . . .
H17 H 0.297811 0.943902 0.372434 0.035 Uiso 1 1 calc R U . . .
C18 C 0.26641(6) 0.8021(2) 0.39432(10) 0.0292(4) Uani 1 1 d . . . . .
H18 H 0.241221 0.856257 0.378329 0.035 Uiso 1 1 calc R U . . .
C19 C 0.26965(6) 0.6710(2) 0.42122(10) 0.0301(4) Uani 1 1 d . . . . .
H19 H 0.246479 0.635007 0.423183 0.036 Uiso 1 1 calc R U . . .
C20 C 0.30657(5) 0.59203(19) 0.44531(9) 0.0240(4) Uani 1 1 d . . . . .
H20 H 0.308678 0.502521 0.464028 0.029 Uiso 1 1 calc R U . . .
C21 C 0.43229(5) 0.65249(17) 0.50413(8) 0.0182(3) Uani 1 1 d . . . . .
C22 C 0.46431(5) 0.63290(17) 0.49053(8) 0.0199(3) Uani 1 1 d . . . . .
H22 H 0.461337 0.560873 0.460202 0.024 Uiso 1 1 calc R U . . .
C23 C 0.50048(5) 0.71796(19) 0.52103(9) 0.0243(4) Uani 1 1 d . . . . .
H23 H 0.522097 0.704194 0.511440 0.029 Uiso 1 1 calc R U . . .
C24 C 0.50495(6) 0.8227(2) 0.56538(9) 0.0269(4) Uani 1 1 d . . . . .
H24 H 0.529779 0.880433 0.586494 0.032 Uiso 1 1 calc R U . . .
C25 C 0.47331(6) 0.84381(18) 0.57911(9) 0.0257(4) Uani 1 1 d . . . . .
H25 H 0.476489 0.916006 0.609510 0.031 Uiso 1 1 calc R U . . .
C26 C 0.43705(5) 0.75973(18) 0.54857(9) 0.0220(3) Uani 1 1 d . . . . .
H26 H 0.415358 0.774974 0.557836 0.026 Uiso 1 1 calc R U . . .
C27 C 0.40926(5) 0.59551(17) 0.31456(8) 0.0183(3) Uani 1 1 d . . . . .
C28 C 0.44655(5) 0.52447(19) 0.32987(8) 0.0217(3) Uani 1 1 d . . . . .
H28 H 0.446556 0.426096 0.328333 0.026 Uiso 1 1 calc R U . . .
C29 C 0.48336(6) 0.5976(2) 0.34722(9) 0.0273(4) Uani 1 1 d . . . . .
H29 H 0.508689 0.549172 0.358199 0.033 Uiso 1 1 calc R U . . .
C30 C 0.48336(6) 0.7409(2) 0.34860(9) 0.0306(4) Uani 1 1 d . . . . .
H30 H 0.508509 0.790684 0.359706 0.037 Uiso 1 1 calc R U . . .
C31 C 0.44682(6) 0.8119(2) 0.33384(9) 0.0286(4) Uani 1 1 d . . . . .
H31 H 0.446877 0.910281 0.334593 0.034 Uiso 1 1 calc R U . . .
C32 C 0.40996(6) 0.73957(18) 0.31789(8) 0.0221(4) Uani 1 1 d . . . . .
H32 H 0.385235 0.788605 0.309263 0.027 Uiso 1 1 calc R U . . .
C33 C 0.31621(5) 0.60018(17) 0.25283(8) 0.0188(3) Uani 1 1 d . . . . .
C34 C 0.30923(6) 0.69001(18) 0.20001(9) 0.0228(4) Uani 1 1 d . . . . .
H34 H 0.330722 0.700207 0.189903 0.027 Uiso 1 1 calc R U . . .
C35 C 0.27100(6) 0.76407(19) 0.16246(9) 0.0282(4) Uani 1 1 d . . . . .
H35 H 0.266463 0.825245 0.126861 0.034 Uiso 1 1 calc R U . . .
C36 C 0.23943(6) 0.7493(2) 0.17661(9) 0.0299(4) Uani 1 1 d . . . . .
H36 H 0.213140 0.799202 0.150210 0.036 Uiso 1 1 calc R U . . .
C37 C 0.24599(6) 0.6621(2) 0.22902(9) 0.0280(4) Uani 1 1 d . . . . .
H37 H 0.224405 0.653089 0.239009 0.034 Uiso 1 1 calc R U . . .
C38 C 0.28426(5) 0.58750(18) 0.26708(9) 0.0229(4) Uani 1 1 d . . . . .
H38 H 0.288696 0.527522 0.303012 0.028 Uiso 1 1 calc R U . . .
C1S C 0.26146(6) 0.6139(2) 0.02109(9) 0.0289(4) Uani 1 1 d . . . . .
H1S H 0.269362 0.520464 0.035516 0.035 Uiso 1 1 calc R U . . .
C2S C 0.21897(6) 0.6560(2) -0.00869(9) 0.0289(4) Uani 1 1 d . . . . .
H2S H 0.197817 0.591592 -0.014516 0.035 Uiso 1 1 calc R U . . .
C3S C 0.20759(6) 0.7920(2) -0.02983(9) 0.0287(4) Uani 1 1 d . . . . .
H3S H 0.178541 0.820984 -0.050362 0.034 Uiso 1 1 calc R U . . .
C4S C 0.500000 0.6841(3) 0.750000 0.0276(5) Uani 1 2 d S T P . .
H4S H 0.500001 0.585617 0.750001 0.033 Uiso 1 2 calc R U P . .
C5S C 0.53674(6) 0.7564(2) 0.76573(9) 0.0271(4) Uani 1 1 d . . . . .
H5S H 0.561914 0.707349 0.776449 0.033 Uiso 1 1 calc R U . . .
C6S C 0.53673(6) 0.89990(19) 0.76583(9) 0.0266(4) Uani 1 1 d . . . . .
H6S H 0.561929 0.949083 0.776755 0.032 Uiso 1 1 calc R U . . .
C7S C 0.500000 0.9720(3) 0.750000 0.0263(5) Uani 1 2 d S T P . .
H7S H 0.500000 1.070439 0.750001 0.032 Uiso 1 2 calc R U P . .

loop_
_atom_site_aniso_label
_atom_site_aniso_U_11
_atom_site_aniso_U_22
_atom_site_aniso_U_33
_atom_site_aniso_U_23
_atom_site_aniso_U_13
_atom_site_aniso_U_12
Co1 0.01808(12) 0.01428(11) 0.01698(12) 0.00011(8) 0.01004(9) -0.00021(8)
P1 0.0163(2) 0.0156(2) 0.0166(2) -0.00016(16) 0.00908(17) -0.00026(16)
P2 0.0170(2) 0.0161(2) 0.0164(2) 0.00025(16) 0.00919(17) 0.00022(16)
N1 0.0237(7) 0.0154(7) 0.0209(7) 0.0005(6) 0.0124(6) 0.0000(6)
N2 0.0312(8) 0.0152(7) 0.0228(7) 0.0005(6) 0.0162(7) 0.0006(6)
C1 0.0141(8) 0.0207(8) 0.0180(8) 0.0021(6) 0.0085(7) 0.0001(6)
C2 0.0135(8) 0.0223(8) 0.0188(8) 0.0017(7) 0.0079(7) 0.0001(6)
C3 0.0227(9) 0.0215(9) 0.0256(9) 0.0035(7) 0.0141(8) 0.0026(7)
C4 0.0214(9) 0.0293(9) 0.0213(8) 0.0092(7) 0.0122(7) 0.0047(7)
C5 0.0203(9) 0.0331(10) 0.0175(8) 0.0018(7) 0.0106(7) 0.0024(7)
C6 0.0182(8) 0.0228(8) 0.0217(8) -0.0009(7) 0.0107(7) 0.0002(7)
C7 0.0358(10) 0.0177(8) 0.0252(9) 0.0015(7) 0.0176(8) 0.0005(7)
C8 0.0233(9) 0.0157(8) 0.0227(8) -0.0014(7) 0.0124(7) -0.0020(7)
C9 0.0169(8) 0.0200(8) 0.0231(8) -0.0026(7) 0.0110(7) -0.0016(6)
C10 0.0164(8) 0.0195(8) 0.0203(8) -0.0024(6) 0.0103(7) -0.0009(6)
C11 0.0173(8) 0.0246(9) 0.0213(8) -0.0007(7) 0.0105(7) -0.0019(7)
C12 0.0208(9) 0.0314(10) 0.0195(8) -0.0048(7) 0.0114(7) -0.0015(7)
C13 0.0198(8) 0.0253(9) 0.0244(9) -0.0089(7) 0.0111(7) -0.0018(7)
C14 0.0232(9) 0.0206(9) 0.0252(9) -0.0025(7) 0.0127(7) 0.0003(7)
C15 0.0169(8) 0.0197(8) 0.0167(8) -0.0024(6) 0.0083(7) -0.0003(6)
C16 0.0216(9) 0.0199(8) 0.0267(9) 0.0002(7) 0.0134(7) -0.0005(7)
C17 0.0278(10) 0.0233(9) 0.0327(10) 0.0042(8) 0.0149(8) 0.0049(8)
C18 0.0222(9) 0.0332(10) 0.0304(10) 0.0040(8) 0.0132(8) 0.0101(8)
C19 0.0201(9) 0.0406(11) 0.0313(10) 0.0058(8) 0.0153(8) 0.0031(8)
C20 0.0208(9) 0.0257(9) 0.0251(9) 0.0041(7) 0.0123(8) 0.0003(7)
C21 0.0175(8) 0.0186(8) 0.0162(8) 0.0015(6) 0.0077(7) -0.0007(6)
C22 0.0191(8) 0.0209(8) 0.0181(8) 0.0002(7) 0.0092(7) 0.0011(7)
C23 0.0193(8) 0.0286(9) 0.0252(9) 0.0010(7) 0.0122(7) -0.0013(7)
C24 0.0200(9) 0.0282(9) 0.0262(9) -0.0038(8) 0.0086(8) -0.0071(7)
C25 0.0269(9) 0.0229(9) 0.0236(9) -0.0055(7) 0.0115(8) -0.0029(7)
C26 0.0217(8) 0.0233(9) 0.0220(8) -0.0016(7) 0.0127(7) -0.0006(7)
C27 0.0185(8) 0.0219(8) 0.0145(7) 0.0004(6) 0.0090(7) -0.0015(6)
C28 0.0217(9) 0.0258(9) 0.0180(8) 0.0012(7) 0.0110(7) 0.0020(7)
C29 0.0195(9) 0.0421(11) 0.0212(9) 0.0003(8) 0.0118(7) 0.0007(8)
C30 0.0228(9) 0.0435(12) 0.0246(9) -0.0026(8) 0.0125(8) -0.0127(8)
C31 0.0323(10) 0.0252(9) 0.0270(9) -0.0019(8) 0.0153(8) -0.0089(8)
C32 0.0226(9) 0.0219(9) 0.0212(8) -0.0002(7) 0.0116(7) -0.0013(7)
C33 0.0178(8) 0.0185(8) 0.0164(8) -0.0022(6) 0.0070(7) 0.0006(6)
C34 0.0231(9) 0.0237(9) 0.0202(8) 0.0003(7) 0.0108(7) 0.0015(7)
C35 0.0307(10) 0.0252(9) 0.0212(9) 0.0006(7) 0.0095(8) 0.0068(8)
C36 0.0228(9) 0.0308(10) 0.0248(9) -0.0058(8) 0.0058(8) 0.0080(8)
C37 0.0184(9) 0.0345(10) 0.0289(10) -0.0098(8) 0.0115(8) -0.0007(8)
C38 0.0223(9) 0.0234(9) 0.0219(9) -0.0032(7) 0.0114(7) -0.0020(7)
C1S 0.0326(10) 0.0308(10) 0.0231(9) -0.0025(8) 0.0150(8) 0.0051(8)
C2S 0.0275(10) 0.0367(11) 0.0243(9) -0.0076(8) 0.0153(8) -0.0049(8)
C3S 0.0203(9) 0.0416(11) 0.0219(9) -0.0059(8) 0.0101(7) 0.0042(8)
C4S 0.0337(14) 0.0223(13) 0.0241(13) 0.000 0.0141(12) 0.000
C5S 0.0242(9) 0.0326(10) 0.0222(9) -0.0007(8) 0.0113(8) 0.0047(8)
C6S 0.0235(9) 0.0310(10) 0.0256(9) -0.0037(8) 0.0137(8) -0.0044(8)
C7S 0.0304(14) 0.0240(13) 0.0263(13) 0.000 0.0166(11) 0.000

loop_
_atom_type_symbol
_atom_type_description
_atom_type_scat_dispersion_real
_atom_type_scat_dispersion_imag
_atom_type_scat_source
C C 0.0033 0.0016 'International Tables Vol C Tables 4.2.6.8 and 6.1.1.4'
H H 0.0000 0.0000 'International Tables Vol C Tables 4.2.6.8 and 6.1.1.4'
N N 0.0061 0.0033 'International Tables Vol C Tables 4.2.6.8 and 6.1.1.4'
P P 0.1023 0.0942 'International Tables Vol C Tables 4.2.6.8 and 6.1.1.4'
Co Co 0.3494 0.9721 'International Tables Vol C Tables 4.2.6.8 and 6.1.1.4'

loop_
_exptl_crystal_face_index_h
_exptl_crystal_face_index_k
_exptl_crystal_face_index_l
_exptl_crystal_face_perp_dist
-1.00 0.00 0.00 0.0430
-1.00 0.00 -1.00 0.0310
-1.00 0.00 1.00 0.0330
0.00 1.00 0.00 0.0050
0.00 -1.00 0.00 0.0230
1.00 0.00 0.00 0.0090
1.00 0.00 1.00 0.0120
1.00 0.00 -1.00 0.0170

loop_
_geom_angle_atom_site_label_1
_geom_angle_atom_site_label_2
_geom_angle_atom_site_label_3
_geom_angle
_geom_angle_site_symmetry_1
_geom_angle_site_symmetry_3
_geom_angle_publ_flag
P1 Co1 P2 103.936(18) . . ?
N1 Co1 P1 85.71(4) . . ?
N1 Co1 P2 169.32(5) . . ?
N1 Co1 N2 85.44(6) . . ?
N2 Co1 P1 170.07(5) . . ?
N2 Co1 P2 85.27(4) . . ?
C1 P1 Co1 100.55(6) . . ?
C1 P1 C15 105.54(7) . . ?
C1 P1 C21 106.27(7) . . ?
C15 P1 Co1 117.66(5) . . ?
C15 P1 C21 104.13(8) . . ?
C21 P1 Co1 121.09(5) . . ?
C10 P2 Co1 100.95(6) . . ?
C10 P2 C27 105.10(7) . . ?
C10 P2 C33 106.77(7) . . ?
C27 P2 Co1 113.80(5) . . ?
C33 P2 Co1 121.87(5) . . ?
C33 P2 C27 106.73(8) . . ?
C2 N1 Co1 124.06(11) . . ?
C2 N1 C7 118.18(14) . . ?
C7 N1 Co1 115.41(11) . . ?
C8 N2 Co1 115.31(11) . . ?
C9 N2 Co1 124.03(11) . . ?
C9 N2 C8 118.04(14) . . ?
C2 C1 P1 111.96(12) . . ?
C6 C1 P1 126.56(13) . . ?
C6 C1 C2 121.41(15) . . ?
N1 C2 C1 117.55(14) . . ?
N1 C2 C3 125.18(15) . . ?
C3 C2 C1 117.27(15) . . ?
C2 C3 H3 119.9 . . ?
C4 C3 C2 120.27(16) . . ?
C4 C3 H3 119.9 . . ?
C3 C4 H4 119.1 . . ?
C3 C4 C5 121.84(16) . . ?
C5 C4 H4 119.1 . . ?
C4 C5 H5 120.7 . . ?
C6 C5 C4 118.68(16) . . ?
C6 C5 H5 120.7 . . ?
C1 C6 H6 119.7 . . ?
C5 C6 C1 120.53(16) . . ?
C5 C6 H6 119.7 . . ?
N1 C7 H7A 110.0 . . ?
N1 C7 H7B 110.0 . . ?
N1 C7 C8 108.64(14) . . ?
H7A C7 H7B 108.3 . . ?
C8 C7 H7A 110.0 . . ?
C8 C7 H7B 110.0 . . ?
N2 C8 C7 109.15(13) . . ?
N2 C8 H8A 109.8 . . ?
N2 C8 H8B 109.8 . . ?
C7 C8 H8A 109.8 . . ?
C7 C8 H8B 109.8 . . ?
H8A C8 H8B 108.3 . . ?
N2 C9 C10 117.54(14) . . ?
N2 C9 C14 125.35(15) . . ?
C14 C9 C10 117.12(15) . . ?
C9 C10 P2 111.65(12) . . ?
C11 C10 P2 126.85(13) . . ?
C11 C10 C9 121.48(15) . . ?
C10 C11 H11 119.7 . . ?
C10 C11 C12 120.53(16) . . ?
C12 C11 H11 119.7 . . ?
C11 C12 H12 120.7 . . ?
C13 C12 C11 118.67(16) . . ?
C13 C12 H12 120.7 . . ?
C12 C13 H13 119.1 . . ?
C12 C13 C14 121.73(16) . . ?
C14 C13 H13 119.1 . . ?
C9 C14 H14 119.8 . . ?
C13 C14 C9 120.39(16) . . ?
C13 C14 H14 119.8 . . ?
C16 C15 P1 120.84(12) . . ?
C16 C15 C20 119.08(15) . . ?
C20 C15 P1 119.78(13) . . ?
C15 C16 H16 119.8 . . ?
C17 C16 C15 120.39(16) . . ?
C17 C16 H16 119.8 . . ?
C16 C17 H17 119.9 . . ?
C18 C17 C16 120.23(17) . . ?
C18 C17 H17 119.9 . . ?
C17 C18 H18 120.1 . . ?
C17 C18 C19 119.80(17) . . ?
C19 C18 H18 120.1 . . ?
C18 C19 H19 119.8 . . ?
C18 C19 C20 120.35(17) . . ?
C20 C19 H19 119.8 . . ?
C15 C20 H20 119.9 . . ?
C19 C20 C15 120.14(17) . . ?
C19 C20 H20 119.9 . . ?
C22 C21 P1 118.92(12) . . ?
C22 C21 C26 118.95(15) . . ?
C26 C21 P1 122.08(12) . . ?
C21 C22 H22 119.7 . . ?
C23 C22 C21 120.52(16) . . ?
C23 C22 H22 119.7 . . ?
C22 C23 H23 120.1 . . ?
C24 C23 C22 119.87(16) . . ?
C24 C23 H23 120.1 . . ?
C23 C24 H24 119.9 . . ?
C23 C24 C25 120.23(16) . . ?
C25 C24 H24 119.9 . . ?
C24 C25 H25 119.9 . . ?
C26 C25 C24 120.14(16) . . ?
C26 C25 H25 119.9 . . ?
C21 C26 H26 119.9 . . ?
C25 C26 C21 120.27(15) . . ?
C25 C26 H26 119.9 . . ?
C28 C27 P2 117.48(13) . . ?
C32 C27 P2 122.91(13) . . ?
C32 C27 C28 119.23(15) . . ?
C27 C28 H28 120.0 . . ?
C29 C28 C27 120.09(17) . . ?
C29 C28 H28 120.0 . . ?
C28 C29 H29 119.9 . . ?
C30 C29 C28 120.23(17) . . ?
C30 C29 H29 119.9 . . ?
C29 C30 H30 119.9 . . ?
C31 C30 C29 120.10(17) . . ?
C31 C30 H30 119.9 . . ?
C30 C31 H31 119.9 . . ?
C30 C31 C32 120.23(17) . . ?
C32 C31 H31 119.9 . . ?
C27 C32 H32 120.0 . . ?
C31 C32 C27 120.08(16) . . ?
C31 C32 H32 120.0 . . ?
C34 C33 P2 122.74(13) . . ?
C38 C33 P2 118.25(13) . . ?
C38 C33 C34 118.93(15) . . ?
C33 C34 H34 119.9 . . ?
C35 C34 C33 120.14(16) . . ?
C35 C34 H34 119.9 . . ?
C34 C35 H35 119.9 . . ?
C36 C35 C34 120.29(17) . . ?
C36 C35 H35 119.9 . . ?
C35 C36 H36 119.9 . . ?
C37 C36 C35 120.30(17) . . ?
C37 C36 H36 119.9 . . ?
C36 C37 H37 120.1 . . ?
C36 C37 C38 119.85(17) . . ?
C38 C37 H37 120.1 . . ?
C33 C38 H38 119.8 . . ?
C37 C38 C33 120.48(16) . . ?
C37 C38 H38 119.8 . . ?
C2S C1S H1S 119.9 . . ?
C3S C1S H1S 119.9 7_565 . ?
C3S C1S C2S 120.15(18) 7_565 . ?
C1S C2S H2S 120.1 . . ?
C3S C2S C1S 119.72(18) . . ?
C3S C2S H2S 120.1 . . ?
C1S C3S H3S 119.9 7_565 . ?
C2S C3S C1S 120.13(17) . 7_565 ?
C2S C3S H3S 119.9 . . ?
C5S C4S H4S 120.2 . . ?
C5S C4S H4S 120.2 2_656 . ?
C5S C4S C5S 119.7(2) . 2_656 ?
C4S C5S H5S 119.9 . . ?
C6S C5S C4S 120.13(18) . . ?
C6S C5S H5S 119.9 . . ?
C5S C6S H6S 119.9 . . ?
C5S C6S C7S 120.14(18) . . ?
C7S C6S H6S 119.9 . . ?
C6S C7S C6S 119.8(2) 2_656 . ?
C6S C7S H7S 120.1 2_656 . ?
C6S C7S H7S 120.1 . . ?

loop_
_geom_bond_atom_site_label_1
_geom_bond_atom_site_label_2
_geom_bond_distance
_geom_bond_site_symmetry_2
_geom_bond_publ_flag
Co1 P1 2.1930(5) . ?
Co1 P2 2.1932(5) . ?
Co1 N1 1.8669(14) . ?
Co1 N2 1.8754(14) . ?
P1 C1 1.8146(16) . ?
P1 C15 1.8221(16) . ?
P1 C21 1.8224(17) . ?
P2 C10 1.8140(16) . ?
P2 C27 1.8231(16) . ?
P2 C33 1.8175(17) . ?
N1 C2 1.375(2) . ?
N1 C7 1.452(2) . ?
N2 C8 1.450(2) . ?
N2 C9 1.373(2) . ?
C1 C2 1.417(2) . ?
C1 C6 1.390(2) . ?
C2 C3 1.414(2) . ?
C3 H3 0.9500 . ?
C3 C4 1.384(2) . ?
C4 H4 0.9500 . ?
C4 C5 1.394(3) . ?
C5 H5 0.9500 . ?
C5 C6 1.386(2) . ?
C6 H6 0.9500 . ?
C7 H7A 0.9900 . ?
C7 H7B 0.9900 . ?
C7 C8 1.522(2) . ?
C8 H8A 0.9900 . ?
C8 H8B 0.9900 . ?
C9 C10 1.419(2) . ?
C9 C14 1.413(2) . ?
C10 C11 1.389(2) . ?
C11 H11 0.9500 . ?
C11 C12 1.393(2) . ?
C12 H12 0.9500 . ?
C12 C13 1.390(3) . ?
C13 H13 0.9500 . ?
C13 C14 1.391(2) . ?
C14 H14 0.9500 . ?
C15 C16 1.393(2) . ?
C15 C20 1.397(2) . ?
C16 H16 0.9500 . ?
C16 C17 1.389(2) . ?
C17 H17 0.9500 . ?
C17 C18 1.383(3) . ?
C18 H18 0.9500 . ?
C18 C19 1.386(3) . ?
C19 H19 0.9500 . ?
C19 C20 1.389(2) . ?
C20 H20 0.9500 . ?
C21 C22 1.397(2) . ?
C21 C26 1.399(2) . ?
C22 H22 0.9500 . ?
C22 C23 1.390(2) . ?
C23 H23 0.9500 . ?
C23 C24 1.384(3) . ?
C24 H24 0.9500 . ?
C24 C25 1.387(3) . ?
C25 H25 0.9500 . ?
C25 C26 1.386(2) . ?
C26 H26 0.9500 . ?
C27 C28 1.403(2) . ?
C27 C32 1.392(2) . ?
C28 H28 0.9500 . ?
C28 C29 1.386(2) . ?
C29 H29 0.9500 . ?
C29 C30 1.383(3) . ?
C30 H30 0.9500 . ?
C30 C31 1.383(3) . ?
C31 H31 0.9500 . ?
C31 C32 1.391(2) . ?
C32 H32 0.9500 . ?
C33 C34 1.401(2) . ?
C33 C38 1.397(2) . ?
C34 H34 0.9500 . ?
C34 C35 1.387(2) . ?
C35 H35 0.9500 . ?
C35 C36 1.384(3) . ?
C36 H36 0.9500 . ?
C36 C37 1.383(3) . ?
C37 H37 0.9500 . ?
C37 C38 1.391(2) . ?
C38 H38 0.9500 . ?
C1S H1S 0.9500 . ?
C1S C2S 1.389(3) . ?
C1S C3S 1.388(3) 7_565 ?
C2S H2S 0.9500 . ?
C2S C3S 1.383(3) . ?
C3S H3S 0.9500 . ?
C4S H4S 0.9500 . ?
C4S C5S 1.389(2) . ?
C4S C5S 1.389(2) 2_656 ?
C5S H5S 0.9500 . ?
C5S C6S 1.385(3) . ?
C6S H6S 0.9500 . ?
C6S C7S 1.387(2) . ?
C7S H7S 0.9500 . ?

loop_
_geom_torsion_atom_site_label_1
_geom_torsion_atom_site_label_2
_geom_torsion_atom_site_label_3
_geom_torsion_atom_site_label_4
_geom_torsion
_geom_torsion_site_symmetry_1
_geom_torsion_site_symmetry_2
_geom_torsion_site_symmetry_3
_geom_torsion_site_symmetry_4
_geom_torsion_publ_flag
Co1 P1 C1 C2 1.50(12) . . . . ?
Co1 P1 C1 C6 178.47(13) . . . . ?
Co1 P1 C15 C16 -97.77(14) . . . . ?
Co1 P1 C15 C20 75.95(14) . . . . ?
Co1 P1 C21 C22 -5.92(16) . . . . ?
Co1 P1 C21 C26 176.53(11) . . . . ?
Co1 P2 C10 C9 -0.11(12) . . . . ?
Co1 P2 C10 C11 178.39(14) . . . . ?
Co1 P2 C27 C28 62.97(13) . . . . ?
Co1 P2 C27 C32 -109.80(13) . . . . ?
Co1 P2 C33 C34 171.65(12) . . . . ?
Co1 P2 C33 C38 -11.59(16) . . . . ?
Co1 N1 C2 C1 5.2(2) . . . . ?
Co1 N1 C2 C3 -175.21(12) . . . . ?
Co1 N1 C7 C8 -22.74(18) . . . . ?
Co1 N2 C8 C7 -19.77(18) . . . . ?
Co1 N2 C9 C10 9.2(2) . . . . ?
Co1 N2 C9 C14 -171.01(13) . . . . ?
P1 Co1 N1 C2 -3.20(12) . . . . ?
P1 Co1 N1 C7 -165.41(12) . . . . ?
P1 C1 C2 N1 -3.91(19) . . . . ?
P1 C1 C2 C3 176.42(12) . . . . ?
P1 C1 C6 C5 -176.08(13) . . . . ?
P1 C15 C16 C17 174.81(14) . . . . ?
P1 C15 C20 C19 -174.18(14) . . . . ?
P1 C21 C22 C23 -177.18(13) . . . . ?
P1 C21 C26 C25 176.78(13) . . . . ?
P2 Co1 N1 C2 -158.09(18) . . . . ?
P2 Co1 N1 C7 39.7(3) . . . . ?
P2 Co1 N2 C8 -168.50(12) . . . . ?
P2 Co1 N2 C9 -7.30(13) . . . . ?
P2 C10 C11 C12 -176.93(13) . . . . ?
P2 C27 C28 C29 -173.84(13) . . . . ?
P2 C27 C32 C31 174.91(13) . . . . ?
P2 C33 C34 C35 176.34(13) . . . . ?
P2 C33 C38 C37 -176.37(13) . . . . ?
N1 Co1 N2 C8 6.22(12) . . . . ?
N1 Co1 N2 C9 167.42(14) . . . . ?
N1 C2 C3 C4 -179.21(15) . . . . ?
N1 C7 C8 N2 26.1(2) . . . . ?
N2 Co1 N1 C2 172.29(14) . . . . ?
N2 Co1 N1 C7 10.09(12) . . . . ?
N2 C9 C10 P2 -4.88(19) . . . . ?
N2 C9 C10 C11 176.53(15) . . . . ?
N2 C9 C14 C13 -176.95(16) . . . . ?
C1 P1 C15 C16 151.10(14) . . . . ?
C1 P1 C15 C20 -35.17(15) . . . . ?
C1 P1 C21 C22 107.59(14) . . . . ?
C1 P1 C21 C26 -69.96(15) . . . . ?
C1 C2 C3 C4 0.4(2) . . . . ?
C2 N1 C7 C8 173.96(14) . . . . ?
C2 C1 C6 C5 0.6(2) . . . . ?
C2 C3 C4 C5 0.0(3) . . . . ?
C3 C4 C5 C6 -0.1(3) . . . . ?
C4 C5 C6 C1 -0.2(2) . . . . ?
C6 C1 C2 N1 178.94(14) . . . . ?
C6 C1 C2 C3 -0.7(2) . . . . ?
C7 N1 C2 C1 166.90(15) . . . . ?
C7 N1 C2 C3 -13.5(2) . . . . ?
C8 N2 C9 C10 169.91(14) . . . . ?
C8 N2 C9 C14 -10.3(2) . . . . ?
C9 N2 C8 C7 177.85(14) . . . . ?
C9 C10 C11 C12 1.4(2) . . . . ?
C10 P2 C27 C28 -46.55(14) . . . . ?
C10 P2 C27 C32 140.68(14) . . . . ?
C10 P2 C33 C34 -73.45(15) . . . . ?
C10 P2 C33 C38 103.31(14) . . . . ?
C10 C9 C14 C13 2.9(2) . . . . ?
C10 C11 C12 C13 0.9(2) . . . . ?
C11 C12 C13 C14 -1.4(3) . . . . ?
C12 C13 C14 C9 -0.6(3) . . . . ?
C14 C9 C10 P2 175.30(12) . . . . ?
C14 C9 C10 C11 -3.3(2) . . . . ?
C15 P1 C1 C2 124.32(12) . . . . ?
C15 P1 C1 C6 -58.72(16) . . . . ?
C15 P1 C21 C22 -141.23(13) . . . . ?
C15 P1 C21 C26 41.23(15) . . . . ?
C15 C16 C17 C18 -0.9(3) . . . . ?
C16 C15 C20 C19 -0.3(3) . . . . ?
C16 C17 C18 C19 0.0(3) . . . . ?
C17 C18 C19 C20 0.6(3) . . . . ?
C18 C19 C20 C15 -0.5(3) . . . . ?
C20 C15 C16 C17 1.0(3) . . . . ?
C21 P1 C1 C2 -125.49(12) . . . . ?
C21 P1 C1 C6 51.48(16) . . . . ?
C21 P1 C15 C16 39.39(15) . . . . ?
C21 P1 C15 C20 -146.89(14) . . . . ?
C21 C22 C23 C24 0.2(3) . . . . ?
C22 C21 C26 C25 -0.8(2) . . . . ?
C22 C23 C24 C25 -0.5(3) . . . . ?
C23 C24 C25 C26 0.1(3) . . . . ?
C24 C25 C26 C21 0.5(3) . . . . ?
C26 C21 C22 C23 0.4(2) . . . . ?
C27 P2 C10 C9 118.45(12) . . . . ?
C27 P2 C10 C11 -63.05(16) . . . . ?
C27 P2 C33 C34 38.56(16) . . . . ?
C27 P2 C33 C38 -144.68(13) . . . . ?
C27 C28 C29 C30 -0.9(3) . . . . ?
C28 C27 C32 C31 2.3(2) . . . . ?
C28 C29 C30 C31 1.1(3) . . . . ?
C29 C30 C31 C32 0.3(3) . . . . ?
C30 C31 C32 C27 -2.1(3) . . . . ?
C32 C27 C28 C29 -0.8(2) . . . . ?
C33 P2 C10 C9 -128.43(12) . . . . ?
C33 P2 C10 C11 50.07(16) . . . . ?
C33 P2 C27 C28 -159.71(12) . . . . ?
C33 P2 C27 C32 27.53(16) . . . . ?
C33 C34 C35 C36 -0.3(3) . . . . ?
C34 C33 C38 C37 0.5(2) . . . . ?
C34 C35 C36 C37 1.0(3) . . . . ?
C35 C36 C37 C38 -0.9(3) . . . . ?
C36 C37 C38 C33 0.1(3) . . . . ?
C38 C33 C34 C35 -0.4(2) . . . . ?
C1S C2S C3S C1S -0.2(3) . . . 7_565 ?
C3S C1S C2S C3S 0.2(3) 7_565 . . . ?
C4S C5S C6S C7S -0.2(2) . . . . ?
C5S C4S C5S C6S 0.10(12) 2_656 . . . ?
C5S C6S C7S C6S 0.10(12) . . . 2_656 ?
